data_7155827
loop_
_publ_author_name
'Koeller, Sylvain'
'Lescure, Marie-Helene'
'Davies, Clotilde'
'Desvergne, Jean-Pierre'
'massip, St\'ephane'
'Bibal, Brigitte'

_publ_section_title
;
 Insight into the Deprotonation at the Half-Equivalence for
 (Thio)Amido-Benzimidazoles in the Presence of Anions
;
_journal_name_full 'Org. Biomol. Chem.'
_journal_paper_doi 10.1039/C7OB01704A
_journal_year 2017
_chemical_formula_sum 'C19 H17 F6 N3 O2'
_chemical_formula_weight 433.36
_chemical_name_systematic
; 
 ? 
;
_space_group_IT_number 14
_symmetry_cell_setting monoclinic
_symmetry_space_group_name_Hall '-P 2yn'
_symmetry_space_group_name_H-M 'P 1 21/n 1'
_atom_sites_solution_hydrogens geom
_atom_sites_solution_primary direct
_atom_sites_solution_secondary difmap
_audit_creation_method SHELXL-97
_audit_update_record
;
2017-04-25 deposited with the CCDC.
2017-08-14 downloaded from the CCDC.
;
_cell_angle_alpha 90.00
_cell_angle_beta 94.129(2)
_cell_angle_gamma 90.00
_cell_formula_units_Z 4
_cell_length_a 4.8277(2)
_cell_length_b 24.7394(9)
_cell_length_c 16.4158(9)
_cell_measurement_reflns_used 2105
_cell_measurement_temperature 293(2)
_cell_measurement_theta_max 72.49
_cell_measurement_theta_min 3.24
_cell_volume 1955.52(15)
_computing_cell_refinement 'CrystalClear-SM Expert 2.1 (Rigaku, 2013)'
_computing_data_collection 'CrystalClear-SM Expert 2.1 (Rigaku, 2013)'
_computing_data_reduction 'CrystalClear-SM Expert 2.1 (Rigaku, 2013)'
_computing_structure_refinement 'SHELXL (Sheldrick, 2008)'
_computing_structure_solution 'SHELXS (Sheldrick, 2008)'
_diffrn_ambient_temperature 293(2)
_diffrn_measured_fraction_theta_full 0.911
_diffrn_measured_fraction_theta_max 0.911
_diffrn_measurement_device_type 'Rigaku RAXIS Rapid'
_diffrn_measurement_method \w-scans
_diffrn_radiation_monochromator confocal
_diffrn_radiation_source 'micro-focus rotating anode'
_diffrn_radiation_type CuK\a
_diffrn_radiation_wavelength 1.54187
_diffrn_reflns_av_R_equivalents 0.0525
_diffrn_reflns_av_sigmaI/netI 0.0609
_diffrn_reflns_limit_h_max 5
_diffrn_reflns_limit_h_min -3
_diffrn_reflns_limit_k_max 30
_diffrn_reflns_limit_k_min -30
_diffrn_reflns_limit_l_max 20
_diffrn_reflns_limit_l_min -17
_diffrn_reflns_number 10772
_diffrn_reflns_theta_full 72.49
_diffrn_reflns_theta_max 72.49
_diffrn_reflns_theta_min 3.24
_exptl_absorpt_coefficient_mu 1.193
_exptl_absorpt_correction_T_max 0.9427
_exptl_absorpt_correction_T_min 0.7963
_exptl_absorpt_correction_type multi-scan
_exptl_absorpt_process_details 'CrystalClear-SM Expert 2.1 (Rigaku, 2013)'
_exptl_crystal_colour colourless
_exptl_crystal_density_diffrn 1.472
_exptl_crystal_density_method 'not measured'
_exptl_crystal_description prism
_exptl_crystal_F_000 888
_exptl_crystal_size_max 0.20
_exptl_crystal_size_mid 0.08
_exptl_crystal_size_min 0.05
_refine_diff_density_max 0.238
_refine_diff_density_min -0.168
_refine_diff_density_rms 0.043
_refine_ls_extinction_coef 0.0024(3)
_refine_ls_extinction_expression Fc^*^=kFc[1+0.001xFc^2^\l^3^/sin(2\q)]^-1/4^
_refine_ls_extinction_method SHELXL
_refine_ls_goodness_of_fit_ref 1.026
_refine_ls_hydrogen_treatment mixed
_refine_ls_matrix_type full
_refine_ls_number_parameters 340
_refine_ls_number_reflns 3513
_refine_ls_number_restraints 3
_refine_ls_restrained_S_all 1.026
_refine_ls_R_factor_all 0.1050
_refine_ls_R_factor_gt 0.0713
_refine_ls_shift/su_max 0.004
_refine_ls_shift/su_mean 0.000
_refine_ls_structure_factor_coef Fsqd
_refine_ls_weighting_details 'calc w=1/[\s^2^(Fo^2^)+(0.0526P)^2^+0.5847P] where P=(Fo^2^+2Fc^2^)/3'
_refine_ls_weighting_scheme calc
_refine_ls_wR_factor_gt 0.1578
_refine_ls_wR_factor_ref 0.1823
_reflns_number_gt 2105
_reflns_number_total 3513
_reflns_threshold_expression >2sigma(I)
_cod_data_source_file c7ob01704a2.cif
_cod_data_source_block 08sk99
_cod_original_sg_symbol_H-M P21/n
_cod_database_code 7155827

loop_
_symmetry_equiv_pos_as_xyz
'x, y, z'
'-x+1/2, y+1/2, -z+1/2'
'-x, -y, -z'
'x-1/2, -y-1/2, z-1/2'

loop_
_atom_site_label
_atom_site_type_symbol
_atom_site_fract_x
_atom_site_fract_y
_atom_site_fract_z
_atom_site_U_iso_or_equiv
_atom_site_adp_type
_atom_site_occupancy
_atom_site_symmetry_multiplicity
_atom_site_calc_flag
_atom_site_refinement_flags
_atom_site_disorder_assembly
_atom_site_disorder_group
C1 C -0.0556(7) 0.10787(13) 0.7289(2) 0.0805(10) Uani 1 1 d . . .
H1 H -0.0806 0.1059 0.6723 0.097 Uiso 1 1 calc R . .
C2 C -0.1956(7) 0.07289(13) 0.7775(2) 0.0815(10) Uani 1 1 d . . .
C3 C -0.1622(8) 0.07618(13) 0.8633(2) 0.0857(10) Uani 1 1 d . . .
C4 C 0.0129(8) 0.11510(14) 0.9000(2) 0.0874(11) Uani 1 1 d . . .
H4 H 0.0354 0.1179 0.9565 0.105 Uiso 1 1 calc R . .
C5 C 0.1528(7) 0.14948(12) 0.8509(2) 0.0728(9) Uani 1 1 d . . .
C6 C 0.1235(7) 0.14610(12) 0.7663(2) 0.0708(9) Uani 1 1 d . . .
C7 C -0.3876(8) 0.03084(14) 0.7367(3) 0.1076(13) Uani 1 1 d . . .
H7A H -0.3902 0.0348 0.6785 0.161 Uiso 1 1 calc R . .
H7B H -0.5719 0.0358 0.7539 0.161 Uiso 1 1 calc R . .
H7C H -0.3223 -0.0046 0.7519 0.161 Uiso 1 1 calc R . .
C8 C -0.3115(9) 0.03724(14) 0.9162(3) 0.1136(14) Uani 1 1 d . . .
H8A H -0.2828 0.0480 0.9724 0.170 Uiso 1 1 calc R . .
H8B H -0.2398 0.0014 0.9097 0.170 Uiso 1 1 calc R . .
H8C H -0.5066 0.0376 0.9000 0.170 Uiso 1 1 calc R . .
N9 N 0.3417(6) 0.19171(11) 0.86805(15) 0.0748(8) Uani 1 1 d D . .
H9 H 0.419(7) 0.2012(15) 0.9145(14) 0.112 Uiso 1 1 d D . .
C10 C 0.4297(7) 0.21188(13) 0.79748(18) 0.0682(8) Uani 1 1 d . . .
N11 N 0.2918(6) 0.18524(11) 0.73581(16) 0.0733(7) Uani 1 1 d D . .
H11 H 0.320(7) 0.1920(13) 0.6834(13) 0.110 Uiso 1 1 d D . .
N12 N 0.6097(5) 0.25144(10) 0.78609(15) 0.0714(7) Uani 1 1 d . . .
C13 C 0.7322(7) 0.27620(12) 0.8520(2) 0.0691(8) Uani 1 1 d . . .
O14 O 0.6925(5) 0.26647(9) 0.92475(13) 0.0875(7) Uani 1 1 d . . .
C15 C 0.9275(7) 0.32042(12) 0.83099(18) 0.0664(8) Uani 1 1 d . . .
C16 C 1.0443(7) 0.35411(13) 0.8918(2) 0.0762(9) Uani 1 1 d . . .
H16 H 1.0021 0.3488 0.9456 0.091 Uiso 1 1 calc R . .
C17 C 1.2223(7) 0.39540(13) 0.8736(2) 0.0774(9) Uani 1 1 d . A .
C18 C 1.2916(7) 0.40259(13) 0.7942(2) 0.0826(10) Uani 1 1 d . . .
H18 H 1.4162 0.4296 0.7822 0.099 Uiso 1 1 calc R . .
C19 C 1.1769(7) 0.36992(13) 0.7327(2) 0.0736(9) Uani 1 1 d . B .
C20 C 0.9978(7) 0.32855(12) 0.75127(19) 0.0708(9) Uani 1 1 d . . .
H20 H 0.9239 0.3060 0.7099 0.085 Uiso 1 1 calc R . .
C21 C 1.3408(13) 0.4315(2) 0.9400(3) 0.0991(13) Uani 1 1 d . . .
F22 F 1.485(4) 0.4026(5) 0.9964(7) 0.152(5) Uani 0.61(3) 1 d P A 1
F23 F 1.160(2) 0.4585(9) 0.9711(16) 0.186(9) Uani 0.61(3) 1 d P A 1
F24 F 1.541(4) 0.4630(8) 0.9151(5) 0.149(6) Uani 0.61(3) 1 d P A 1
F22' F 1.200(5) 0.4316(11) 1.0087(9) 0.140(9) Uani 0.39(3) 1 d P A 2
F23' F 1.327(9) 0.4833(4) 0.9205(11) 0.150(10) Uani 0.39(3) 1 d P A 2
F24' F 1.574(5) 0.4208(14) 0.970(2) 0.185(14) Uani 0.39(3) 1 d P A 2
C25 C 1.2427(12) 0.37820(19) 0.6465(3) 0.0903(11) Uani 1 1 d . . .
F26 F 1.0279(19) 0.3876(11) 0.5981(6) 0.142(9) Uani 0.52(3) 1 d P B 3
F27 F 1.406(5) 0.4200(8) 0.6356(5) 0.152(10) Uani 0.52(3) 1 d P B 3
F28 F 1.366(6) 0.3367(6) 0.6186(7) 0.156(10) Uani 0.52(3) 1 d P B 3
F26' F 1.152(7) 0.4244(8) 0.6181(10) 0.185(14) Uani 0.48(3) 1 d P B 4
F27' F 1.501(2) 0.3773(12) 0.6343(8) 0.151(10) Uani 0.48(3) 1 d P B 4
F28' F 1.127(5) 0.3432(9) 0.5935(6) 0.153(11) Uani 0.48(3) 1 d P B 4
O30 O 0.4245(6) 0.20690(11) 0.57672(13) 0.0971(8) Uani 1 1 d D . .
H30 H 0.353(9) 0.2150(17) 0.5292(16) 0.146 Uiso 1 1 d D . .
C31 C 0.6997(9) 0.22657(17) 0.5756(2) 0.1085(13) Uani 1 1 d . . .
H31A H 0.6956 0.2639 0.5595 0.163 Uiso 1 1 calc R . .
H31B H 0.7978 0.2059 0.5374 0.163 Uiso 1 1 calc R . .
H31C H 0.7922 0.2232 0.6291 0.163 Uiso 1 1 calc R . .

loop_
_atom_site_aniso_label
_atom_site_aniso_U_11
_atom_site_aniso_U_22
_atom_site_aniso_U_33
_atom_site_aniso_U_23
_atom_site_aniso_U_13
_atom_site_aniso_U_12
C1 0.083(3) 0.081(2) 0.077(2) -0.0064(18) 0.0018(18) -0.0043(19)
C2 0.072(2) 0.069(2) 0.104(3) -0.0084(19) 0.012(2) -0.0007(17)
C3 0.090(3) 0.069(2) 0.101(3) -0.0043(19) 0.024(2) -0.0067(19)
C4 0.105(3) 0.089(2) 0.071(2) 0.0021(18) 0.025(2) -0.011(2)
C5 0.080(2) 0.069(2) 0.071(2) -0.0032(15) 0.0126(17) -0.0065(17)
C6 0.075(2) 0.0646(18) 0.073(2) -0.0036(16) 0.0076(16) -0.0005(16)
C7 0.097(3) 0.085(3) 0.141(4) -0.018(2) 0.006(3) -0.019(2)
C8 0.133(4) 0.086(3) 0.126(3) 0.002(2) 0.040(3) -0.024(2)
N9 0.086(2) 0.0818(18) 0.0573(16) -0.0049(13) 0.0077(14) -0.0115(15)
C10 0.081(2) 0.0728(19) 0.0506(17) -0.0026(15) 0.0031(15) 0.0030(17)
N11 0.084(2) 0.0756(16) 0.0598(15) 0.0004(14) 0.0015(14) -0.0077(15)
N12 0.082(2) 0.0718(16) 0.0604(16) 0.0002(13) 0.0018(13) -0.0097(14)
C13 0.078(2) 0.0684(19) 0.061(2) -0.0022(15) 0.0059(16) -0.0031(16)
O14 0.1074(19) 0.0977(17) 0.0577(13) -0.0027(11) 0.0083(12) -0.0285(13)
C15 0.073(2) 0.0634(17) 0.0618(18) -0.0015(15) 0.0010(15) 0.0008(15)
C16 0.090(3) 0.072(2) 0.065(2) -0.0014(15) -0.0014(17) 0.0032(18)
C17 0.078(2) 0.0642(19) 0.088(2) -0.0049(18) -0.0040(19) -0.0029(17)
C18 0.078(3) 0.074(2) 0.096(3) 0.0067(19) 0.005(2) -0.0095(18)
C19 0.075(2) 0.071(2) 0.076(2) 0.0044(17) 0.0072(17) -0.0005(17)
C20 0.079(2) 0.0681(19) 0.0658(19) -0.0035(15) 0.0071(17) -0.0009(17)
C21 0.103(4) 0.088(3) 0.104(4) -0.014(3) -0.008(3) -0.020(3)
F22 0.204(14) 0.146(6) 0.097(5) -0.005(4) -0.044(5) -0.034(7)
F23 0.121(7) 0.192(14) 0.243(19) -0.149(14) -0.009(11) 0.025(9)
F24 0.171(12) 0.137(10) 0.137(5) -0.020(5) 0.001(6) -0.078(9)
F22' 0.16(2) 0.177(15) 0.089(7) -0.050(7) 0.020(7) -0.060(14)
F23' 0.22(3) 0.067(5) 0.149(10) -0.009(5) -0.050(12) -0.010(8)
F24' 0.093(11) 0.19(2) 0.26(3) -0.122(18) -0.068(15) 0.042(13)
C25 0.098(4) 0.089(3) 0.086(3) 0.007(2) 0.017(3) -0.008(3)
F26 0.110(6) 0.22(2) 0.092(6) 0.074(11) -0.001(4) -0.008(8)
F27 0.174(18) 0.165(14) 0.121(5) 0.015(7) 0.046(9) -0.076(13)
F28 0.24(2) 0.136(9) 0.096(6) 0.008(6) 0.065(10) 0.065(13)
F26' 0.28(3) 0.147(13) 0.140(10) 0.074(9) 0.100(14) 0.095(16)
F27' 0.099(7) 0.23(3) 0.130(6) 0.061(11) 0.046(5) 0.027(9)
F28' 0.22(2) 0.162(16) 0.081(5) 0.004(7) 0.021(8) -0.068(15)
O30 0.097(2) 0.133(2) 0.0605(14) 0.0063(14) 0.0019(13) -0.0079(17)
C31 0.102(3) 0.141(4) 0.082(3) -0.011(2) 0.004(2) -0.019(3)

loop_
_atom_type_symbol
_atom_type_description
_atom_type_scat_dispersion_real
_atom_type_scat_dispersion_imag
_atom_type_scat_source
C C 0.0181 0.0091 'International Tables Vol C Tables 4.2.6.8 and 6.1.1.4'
H H 0.0000 0.0000 'International Tables Vol C Tables 4.2.6.8 and 6.1.1.4'
F F 0.0727 0.0534 'International Tables Vol C Tables 4.2.6.8 and 6.1.1.4'
N N 0.0311 0.0180 'International Tables Vol C Tables 4.2.6.8 and 6.1.1.4'
O O 0.0492 0.0322 'International Tables Vol C Tables 4.2.6.8 and 6.1.1.4'

loop_
_geom_angle_atom_site_label_1
_geom_angle_atom_site_label_2
_geom_angle_atom_site_label_3
_geom_angle
C2 C1 C6 118.9(3)
C1 C2 C3 121.0(3)
C1 C2 C7 118.8(3)
C3 C2 C7 120.2(3)
C4 C3 C2 119.7(3)
C4 C3 C8 119.5(4)
C2 C3 C8 120.8(4)
C5 C4 C3 118.8(3)
C4 C5 C6 121.8(3)
C4 C5 N9 132.9(3)
C6 C5 N9 105.3(3)
N11 C6 C5 107.5(3)
N11 C6 C1 132.7(3)
C5 C6 C1 119.8(3)
C10 N9 C5 110.0(3)
N12 C10 N11 123.2(3)
N12 C10 N9 129.6(3)
N11 C10 N9 107.1(3)
C10 N11 C6 110.1(3)
C10 N12 C13 118.5(3)
O14 C13 N12 126.5(3)
O14 C13 C15 120.2(3)
N12 C13 C15 113.3(3)
C16 C15 C20 118.4(3)
C16 C15 C13 120.2(3)
C20 C15 C13 121.4(3)
C17 C16 C15 121.0(3)
C18 C17 C16 119.8(3)
C18 C17 C21 120.4(4)
C16 C17 C21 119.8(4)
C19 C18 C17 120.3(3)
C18 C19 C20 119.8(3)
C18 C19 C25 120.9(3)
C20 C19 C25 119.3(3)
C19 C20 C15 120.7(3)
F24' C21 F23 127.4(10)
F24' C21 F23' 109.6(13)
F23 C21 F23' 63.3(9)
F24' C21 F22 35(2)
F23 C21 F22 110.7(13)
F23' C21 F22 134.9(8)
F24' C21 F24 65.2(16)
F23 C21 F24 111.1(8)
F23' C21 F24 51.8(10)
F22 C21 F24 100.0(9)
F24' C21 F22' 99.8(16)
F23 C21 F22' 41.1(9)
F23' C21 F22' 100.2(12)
F22 C21 F22' 72.0(11)
F24 C21 F22' 132.2(8)
F24' C21 C17 117.1(8)
F23 C21 C17 112.3(7)
F23' C21 C17 113.2(6)
F22 C21 C17 110.0(7)
F24 C21 C17 112.1(5)
F22' C21 C17 114.9(8)
F27' C25 F26 131.4(6)
F27' C25 F28 56.5(7)
F26 C25 F28 107.3(9)
F27' C25 F26' 105.4(9)
F26 C25 F26' 51.8(9)
F28 C25 F26' 136.6(7)
F27' C25 F27 52.7(6)
F26 C25 F27 103.8(8)
F28 C25 F27 106.3(8)
F26' C25 F27 56.6(8)
F27' C25 F28' 104.9(9)
F26 C25 F28' 54.9(7)
F28 C25 F28' 55.2(6)
F26' C25 F28' 102.9(10)
F27 C25 F28' 130.7(6)
F27' C25 C19 115.1(6)
F26 C25 C19 113.3(5)
F28 C25 C19 111.4(6)
F26' C25 C19 112.0(6)
F27 C25 C19 114.1(5)
F28' C25 C19 115.2(5)

loop_
_geom_bond_atom_site_label_1
_geom_bond_atom_site_label_2
_geom_bond_distance
C1 C2 1.386(4)
C1 C6 1.394(4)
C2 C3 1.408(5)
C2 C7 1.517(4)
C3 C4 1.390(5)
C3 C8 1.514(5)
C4 C5 1.381(4)
C5 C6 1.388(4)
C5 N9 1.402(4)
C6 N11 1.381(4)
N9 C10 1.357(4)
C10 N12 1.331(4)
C10 N11 1.344(4)
N12 C13 1.342(4)
C13 O14 1.247(3)
C13 C15 1.500(4)
C15 C16 1.388(4)
C15 C20 1.390(4)
C16 C17 1.381(4)
C17 C18 1.380(4)
C17 C21 1.491(5)
C18 C19 1.378(4)
C19 C20 1.388(4)
C19 C25 1.487(5)
C21 F24' 1.221(16)
C21 F23 1.237(11)
C21 F23' 1.323(11)
C21 F22 1.328(12)
C21 F24 1.330(8)
C21 F22' 1.359(17)
C25 F27' 1.275(9)
C25 F26 1.281(9)
C25 F28 1.286(9)
C25 F26' 1.298(10)
C25 F27 1.320(9)
C25 F28' 1.322(10)
O30 C31 1.416(4)

loop_
_geom_torsion_atom_site_label_1
_geom_torsion_atom_site_label_2
_geom_torsion_atom_site_label_3
_geom_torsion_atom_site_label_4
_geom_torsion
C6 C1 C2 C3 1.0(5)
C6 C1 C2 C7 -179.2(3)
C1 C2 C3 C4 0.2(5)
C7 C2 C3 C4 -179.6(3)
C1 C2 C3 C8 -178.9(3)
C7 C2 C3 C8 1.3(5)
C2 C3 C4 C5 -0.6(5)
C8 C3 C4 C5 178.5(3)
C3 C4 C5 C6 -0.1(5)
C3 C4 C5 N9 -179.4(3)
C4 C5 C6 N11 -179.2(3)
N9 C5 C6 N11 0.2(4)
C4 C5 C6 C1 1.3(5)
N9 C5 C6 C1 -179.3(3)
C2 C1 C6 N11 179.0(3)
C2 C1 C6 C5 -1.7(5)
C4 C5 N9 C10 177.5(4)
C6 C5 N9 C10 -1.8(4)
C5 N9 C10 N12 -179.2(3)
C5 N9 C10 N11 2.8(4)
N12 C10 N11 C6 179.2(3)
N9 C10 N11 C6 -2.7(4)
C5 C6 N11 C10 1.6(4)
C1 C6 N11 C10 -179.1(3)
N11 C10 N12 C13 178.7(3)
N9 C10 N12 C13 1.0(5)
C10 N12 C13 O14 -1.0(5)
C10 N12 C13 C15 -179.3(3)
O14 C13 C15 C16 -6.2(5)
N12 C13 C15 C16 172.2(3)
O14 C13 C15 C20 173.3(3)
N12 C13 C15 C20 -8.3(4)
C20 C15 C16 C17 1.2(5)
C13 C15 C16 C17 -179.3(3)
C15 C16 C17 C18 -1.7(5)
C15 C16 C17 C21 179.0(4)
C16 C17 C18 C19 2.1(5)
C21 C17 C18 C19 -178.6(4)
C17 C18 C19 C20 -2.0(5)
C17 C18 C19 C25 178.1(4)
C18 C19 C20 C15 1.5(5)
C25 C19 C20 C15 -178.7(3)
C16 C15 C20 C19 -1.0(4)
C13 C15 C20 C19 179.5(3)
C18 C17 C21 F24' -82(3)
C16 C17 C21 F24' 97(3)
C18 C17 C21 F23 116.3(18)
C16 C17 C21 F23 -64.4(18)
C18 C17 C21 F23' 47(2)
C16 C17 C21 F23' -134(2)
C18 C17 C21 F22 -119.9(10)
C16 C17 C21 F22 59.4(11)
C18 C17 C21 F24 -9.6(15)
C16 C17 C21 F24 169.7(14)
C18 C17 C21 F22' 161.2(16)
C16 C17 C21 F22' -19.5(17)
C18 C19 C25 F27' 55.6(17)
C20 C19 C25 F27' -124.2(17)
C18 C19 C25 F26 -121.3(14)
C20 C19 C25 F26 58.9(15)
C18 C19 C25 F28 117.6(15)
C20 C19 C25 F28 -62.3(16)
C18 C19 C25 F26' -65(2)
C20 C19 C25 F26' 115(2)
C18 C19 C25 F27 -2.8(16)
C20 C19 C25 F27 177.3(15)
C18 C19 C25 F28' 178.0(16)
C20 C19 C25 F28' -1.9(17)
